data_8105232
loop_
_publ_author_name
'Tao, Defu'
'Pang, Haixia'
'Hu, Chuanqun'
'Tang, Qiang'

_publ_section_title
;
 Crystal structure of
 catena-poly[(\m2-1,5-dimethyl-2-phenyl-4-((pyridin-4-ylmethylene)amino)-1,2-dihydro-3H-pyrazol-3-one-\k2
 N:O)-bis(nitrato-\k1 O)zinc(II)], C17H16N6O7Zn
;
_journal_issue 3
_journal_name_full 'Zeitschrift f\"ur Kristallographie - New Crystal Structures'
_journal_page_first 601
_journal_page_last 603
_journal_paper_doi 10.1515/ncrs-2019-0844
_journal_volume 235
_journal_year 2020
_chemical_formula_moiety 'C17 H16 N6 O7 Zn'
_chemical_formula_sum 'C17 H16 N6 O7 Zn'
_chemical_formula_weight 481.73
_space_group_crystal_system orthorhombic
_space_group_IT_number 61
_space_group_name_Hall '-P 2ac 2ab'
_space_group_name_H-M_alt 'P b c a'
_atom_sites_solution_hydrogens geom
_atom_sites_solution_primary direct
_cell_angle_alpha 90
_cell_angle_beta 90
_cell_angle_gamma 90
_cell_formula_units_Z 8
_cell_length_a 16.8032(17)
_cell_length_b 13.2780(13)
_cell_length_c 17.9636(18)
_cell_measurement_reflns_used 9469
_cell_measurement_temperature 100(2)
_cell_measurement_theta_max 30.57
_cell_measurement_theta_min 2.27
_cell_volume 4007.9(7)
_computing_cell_refinement 'SAINT v7.68A (Bruker, 2009)'
_computing_data_collection 'Bruker APEX2 [1]'
_computing_data_reduction 'SAINT v7.68A (Bruker, 2009)'
_computing_molecular_graphics 'Olex2 (Dolomanov et al., 2009)'
_computing_publication_material 'Olex2 (Dolomanov et al., 2009)'
_computing_structure_refinement 'XL (Sheldrick, 2008)[2]'
_computing_structure_solution 'ShelXS (Sheldrick, 2008)[3]'
_diffrn_ambient_temperature 100(2)
_diffrn_measured_fraction_theta_full 0.998
_diffrn_measured_fraction_theta_max 0.998
_diffrn_measurement_device_type 'Bruker APEX-II CCD'
_diffrn_measurement_method '\f and \w scans'
_diffrn_radiation_monochromator graphite
_diffrn_radiation_type MoK\a
_diffrn_radiation_wavelength 0.71073
_diffrn_reflns_av_R_equivalents 0.0239
_diffrn_reflns_av_unetI/netI 0.0178
_diffrn_reflns_Laue_measured_fraction_full 0.998
_diffrn_reflns_Laue_measured_fraction_max 0.998
_diffrn_reflns_limit_h_max 15
_diffrn_reflns_limit_h_min -20
_diffrn_reflns_limit_k_max 16
_diffrn_reflns_limit_k_min -16
_diffrn_reflns_limit_l_max 21
_diffrn_reflns_limit_l_min -22
_diffrn_reflns_number 24554
_diffrn_reflns_point_group_measured_fraction_full 0.998
_diffrn_reflns_point_group_measured_fraction_max 0.998
_diffrn_reflns_theta_full 25.242
_diffrn_reflns_theta_max 25.995
_diffrn_reflns_theta_min 2.260
_diffrn_standards_number 0
_exptl_absorpt_coefficient_mu 1.280
_exptl_absorpt_correction_T_max 0.7461
_exptl_absorpt_correction_T_min 0.6612
_exptl_absorpt_correction_type multi-scan
_exptl_crystal_colour yellow
_exptl_crystal_colour_primary yellow
_exptl_crystal_density_diffrn 1.597
_exptl_crystal_density_meas .
_exptl_crystal_density_method 'not measured'
_exptl_crystal_description block
_exptl_crystal_F_000 1968
_exptl_crystal_size_max 0.16
_exptl_crystal_size_mid 0.15
_exptl_crystal_size_min 0.15
_refine_diff_density_max 0.235
_refine_diff_density_min -0.338
_refine_diff_density_rms 0.053
_refine_ls_extinction_coef .
_refine_ls_extinction_method none
_refine_ls_goodness_of_fit_ref 1.070
_refine_ls_hydrogen_treatment constr
_refine_ls_matrix_type full
_refine_ls_number_parameters 282
_refine_ls_number_reflns 3947
_refine_ls_number_restraints 0
_refine_ls_restrained_S_all 1.070
_refine_ls_R_factor_all 0.0354
_refine_ls_R_factor_gt 0.0269
_refine_ls_shift/su_max 0.001
_refine_ls_shift/su_mean 0.000
_refine_ls_structure_factor_coef Fsqd
_refine_ls_weighting_details 'w=1/[\s^2^(Fo^2^)+(0.0529P)^2^+1.0769P] where P=(Fo^2^+2Fc^2^)/3'
_refine_ls_weighting_scheme calc
_refine_ls_wR_factor_gt 0.0836
_refine_ls_wR_factor_ref 0.0879
_reflns_Friedel_coverage 0.000
_reflns_Friedel_fraction_full .
_reflns_Friedel_fraction_max .
_reflns_number_gt 3304
_reflns_number_total 3947
_reflns_threshold_expression 'I > 2\s(I)'
_cod_data_source_file suppl_ncrs-2019-0844_suppl.cif
_cod_data_source_block t
_cod_database_code 8105232
_shelx_space_group_comment
; 
The symmetry employed for this shelxl refinement is uniquely defined 
by the following loop, which should always be used as a source of 
symmetry information in preference to the above space-group names. 
They are only intended as comments. 
;
_shelx_estimated_absorpt_t_max 0.831
_shelx_estimated_absorpt_t_min 0.821
_olex2_refinement_description
; 
1. Fixed Uiso 
 At 1.2 times of: 
  All C(H) groups 
 At 1.5 times of: 
  All C(H,H,H) groups 
2.a Aromatic/amide H refined with riding coordinates: 
 C2(H2), C3(H3), C4(H4), C5(H5), C6(H6), C12(H12), C14(H14), C15(H15), 
 C16(H16), C17(H17) 
2.b Idealised Me refined as rotating group: 
 C10(H10A,H10B,H10C), C11(H11A,H11B,H11C) 
;
_olex2_submission_special_instructions 'No special instructions were received'

loop_
_space_group_symop_operation_xyz
'x, y, z'
'-x+1/2, -y, z+1/2'
'-x, y+1/2, -z+1/2'
'x+1/2, -y+1/2, -z'
'-x, -y, -z'
'x-1/2, y, -z-1/2'
'x, -y-1/2, z-1/2'
'-x-1/2, y-1/2, z'

loop_
_atom_site_label
_atom_site_type_symbol
_atom_site_fract_x
_atom_site_fract_y
_atom_site_fract_z
_atom_site_U_iso_or_equiv
_atom_site_adp_type
_atom_site_occupancy
_atom_site_site_symmetry_order
_atom_site_calc_flag
_atom_site_refinement_flags_posn
_atom_site_refinement_flags_adp
_atom_site_refinement_flags_occupancy
_atom_site_disorder_assembly
_atom_site_disorder_group
Zn1 Zn 0.01196(2) 0.36781(2) 0.28615(2) 0.03709(10) Uani 1 1 d . . . . .
C1 C 0.18438(11) 0.54754(13) 0.33745(9) 0.0333(4) Uani 1 1 d . . . . .
C2 C 0.24915(14) 0.49464(17) 0.36296(11) 0.0497(5) Uani 1 1 d . . . . .
H2 H 0.2847 0.4629 0.3292 0.060 Uiso 1 1 calc R . . . .
C3 C 0.26149(15) 0.4886(2) 0.43904(12) 0.0593(6) Uani 1 1 d . . . . .
H3 H 0.3057 0.4519 0.4578 0.071 Uiso 1 1 calc R . . . .
C4 C 0.21009(15) 0.5352(2) 0.48754(11) 0.0553(6) Uani 1 1 d . . . . .
H4 H 0.2192 0.5314 0.5397 0.066 Uiso 1 1 calc R . . . .
C5 C 0.14616(14) 0.58685(18) 0.46101(11) 0.0515(5) Uani 1 1 d . . . . .
H5 H 0.1107 0.6185 0.4949 0.062 Uiso 1 1 calc R . . . .
C6 C 0.13217(12) 0.59383(16) 0.38542(11) 0.0424(5) Uani 1 1 d . . . . .
H6 H 0.0875 0.6298 0.3670 0.051 Uiso 1 1 calc R . . . .
C7 C 0.13952(11) 0.47760(13) 0.21547(9) 0.0293(4) Uani 1 1 d . . . . .
C8 C 0.13689(10) 0.51642(13) 0.14179(9) 0.0294(4) Uani 1 1 d . . . . .
C9 C 0.16589(12) 0.61454(13) 0.14528(10) 0.0331(4) Uani 1 1 d . . . . .
C10 C 0.17634(15) 0.68871(15) 0.08397(11) 0.0483(5) Uani 1 1 d . . . . .
H10A H 0.1594 0.7555 0.1010 0.072 Uiso 1 1 calc GR . . . .
H10B H 0.1440 0.6684 0.0411 0.072 Uiso 1 1 calc GR . . . .
H10C H 0.2325 0.6911 0.0694 0.072 Uiso 1 1 calc GR . . . .
C11 C 0.23397(13) 0.71827(15) 0.24446(11) 0.0469(5) Uani 1 1 d . . . . .
H11A H 0.2901 0.6983 0.2444 0.070 Uiso 1 1 calc GR . . . .
H11B H 0.2173 0.7341 0.2954 0.070 Uiso 1 1 calc GR . . . .
H11C H 0.2270 0.7778 0.2129 0.070 Uiso 1 1 calc GR . . . .
C12 C 0.10160(12) 0.37604(13) 0.07382(10) 0.0358(4) Uani 1 1 d . . . . .
H12 H 0.1098 0.3375 0.1177 0.043 Uiso 1 1 calc R . . . .
C13 C 0.07787(11) 0.32475(14) 0.00473(10) 0.0345(4) Uani 1 1 d . . . . .
C14 C 0.05882(13) 0.37414(14) -0.06070(10) 0.0394(4) Uani 1 1 d . . . . .
H14 H 0.0590 0.4456 -0.0624 0.047 Uiso 1 1 calc R . . . .
C15 C 0.03959(13) 0.31984(15) -0.12331(10) 0.0395(4) Uani 1 1 d . . . . .
H15 H 0.0273 0.3552 -0.1678 0.047 Uiso 1 1 calc R . . . .
C16 C 0.05525(15) 0.17038(16) -0.06032(12) 0.0508(6) Uani 1 1 d . . . . .
H16 H 0.0541 0.0988 -0.0599 0.061 Uiso 1 1 calc R . . . .
C17 C 0.07507(15) 0.22029(15) 0.00403(11) 0.0492(5) Uani 1 1 d . . . . .
H17 H 0.0868 0.1834 0.0480 0.059 Uiso 1 1 calc R . . . .
N1 N 0.17087(10) 0.55165(11) 0.25845(8) 0.0344(3) Uani 1 1 d . . . . .
N2 N 0.18554(10) 0.63572(11) 0.21560(8) 0.0342(4) Uani 1 1 d . . . . .
N3 N 0.11139(9) 0.47132(11) 0.07602(8) 0.0321(3) Uani 1 1 d . . . . .
N4 N 0.03749(10) 0.21868(12) -0.12389(8) 0.0378(4) Uani 1 1 d . . . . .
N5 N -0.06208(11) 0.34829(14) 0.15986(10) 0.0461(4) Uani 1 1 d . . . . .
N6 N -0.10034(12) 0.49778(15) 0.33356(10) 0.0505(4) Uani 1 1 d . . . . .
O1 O 0.11776(8) 0.39324(9) 0.24269(7) 0.0352(3) Uani 1 1 d . . . . .
O2 O -0.04930(10) 0.43697(12) 0.17667(9) 0.0537(4) Uani 1 1 d . . . . .
O3 O -0.03998(11) 0.28103(11) 0.20754(8) 0.0518(4) Uani 1 1 d . . . . .
O4 O -0.09325(13) 0.32321(16) 0.10212(10) 0.0792(6) Uani 1 1 d . . . . .
O5 O -0.02440(10) 0.50181(13) 0.32944(10) 0.0616(5) Uani 1 1 d . . . . .
O6 O -0.13077(13) 0.41371(15) 0.32587(11) 0.0775(6) Uani 1 1 d . . . . .
O7 O -0.13777(13) 0.57356(15) 0.34608(12) 0.0822(6) Uani 1 1 d . . . . .

loop_
_atom_site_aniso_label
_atom_site_aniso_U_11
_atom_site_aniso_U_22
_atom_site_aniso_U_33
_atom_site_aniso_U_23
_atom_site_aniso_U_13
_atom_site_aniso_U_12
Zn1 0.04544(16) 0.03561(15) 0.03021(14) 0.00752(8) -0.00535(9) -0.00260(9)
C1 0.0418(10) 0.0332(9) 0.0248(8) -0.0023(7) -0.0072(7) -0.0017(8)
C2 0.0488(12) 0.0637(13) 0.0368(10) -0.0026(9) -0.0051(9) 0.0153(10)
C3 0.0566(14) 0.0789(16) 0.0425(12) 0.0076(11) -0.0165(11) 0.0149(12)
C4 0.0628(14) 0.0762(15) 0.0268(10) -0.0002(10) -0.0108(10) -0.0078(12)
C5 0.0568(13) 0.0630(14) 0.0347(10) -0.0159(10) 0.0010(10) 0.0006(11)
C6 0.0447(11) 0.0447(11) 0.0380(10) -0.0101(8) -0.0083(9) 0.0076(9)
C7 0.0320(9) 0.0305(9) 0.0254(8) -0.0014(6) -0.0024(7) 0.0016(7)
C8 0.0333(9) 0.0309(9) 0.0239(8) -0.0025(6) 0.0008(7) 0.0016(7)
C9 0.0385(10) 0.0331(9) 0.0278(9) -0.0009(7) 0.0040(7) 0.0005(7)
C10 0.0730(15) 0.0386(10) 0.0334(10) 0.0047(8) 0.0068(10) -0.0050(10)
C11 0.0555(13) 0.0366(10) 0.0485(12) -0.0063(8) -0.0060(10) -0.0106(9)
C12 0.0477(11) 0.0359(10) 0.0238(8) -0.0007(7) -0.0031(8) 0.0018(8)
C13 0.0435(10) 0.0339(9) 0.0260(8) -0.0046(7) -0.0010(8) 0.0025(8)
C14 0.0563(13) 0.0305(9) 0.0312(10) -0.0034(7) -0.0056(9) 0.0040(8)
C15 0.0527(12) 0.0378(10) 0.0280(9) 0.0002(8) -0.0055(8) 0.0035(9)
C16 0.0818(17) 0.0303(10) 0.0403(11) -0.0037(8) -0.0129(11) 0.0025(10)
C17 0.0804(16) 0.0360(10) 0.0311(10) 0.0015(8) -0.0134(10) 0.0016(10)
N1 0.0464(9) 0.0317(8) 0.0250(7) -0.0009(6) -0.0059(6) -0.0038(7)
N2 0.0436(9) 0.0291(8) 0.0298(8) -0.0003(6) -0.0015(6) -0.0042(6)
N3 0.0377(8) 0.0366(8) 0.0221(7) -0.0043(6) 0.0014(6) 0.0008(6)
N4 0.0482(9) 0.0369(8) 0.0285(8) -0.0062(6) -0.0046(7) 0.0047(7)
N5 0.0467(10) 0.0547(11) 0.0369(9) 0.0055(8) -0.0082(8) -0.0016(8)
N6 0.0605(13) 0.0495(11) 0.0416(10) -0.0045(8) -0.0047(9) 0.0058(9)
O1 0.0462(7) 0.0296(6) 0.0298(6) 0.0034(5) -0.0027(6) -0.0019(5)
O2 0.0622(10) 0.0474(9) 0.0515(9) 0.0086(7) -0.0033(8) -0.0002(7)
O3 0.0646(10) 0.0423(8) 0.0485(9) 0.0080(6) -0.0216(7) -0.0072(8)
O4 0.1049(16) 0.0808(13) 0.0518(10) 0.0008(9) -0.0403(11) -0.0050(12)
O5 0.0562(11) 0.0549(10) 0.0737(12) -0.0137(9) -0.0149(9) 0.0046(8)
O6 0.0945(15) 0.0643(12) 0.0737(12) -0.0058(10) 0.0149(11) -0.0270(10)
O7 0.0824(14) 0.0738(13) 0.0904(14) -0.0191(11) -0.0104(11) 0.0320(11)

loop_
_atom_type_symbol
_atom_type_description
_atom_type_scat_dispersion_real
_atom_type_scat_dispersion_imag
_atom_type_scat_source
C C 0.0033 0.0016 'International Tables Vol C Tables 4.2.6.8 and 6.1.1.4'
H H 0.0000 0.0000 'International Tables Vol C Tables 4.2.6.8 and 6.1.1.4'
N N 0.0061 0.0033 'International Tables Vol C Tables 4.2.6.8 and 6.1.1.4'
O O 0.0106 0.0060 'International Tables Vol C Tables 4.2.6.8 and 6.1.1.4'
Zn Zn 0.2839 1.4301 'International Tables Vol C Tables 4.2.6.8 and 6.1.1.4'

loop_
_geom_angle_atom_site_label_1
_geom_angle_atom_site_label_2
_geom_angle_atom_site_label_3
_geom_angle
_geom_angle_site_symmetry_1
_geom_angle_site_symmetry_3
N4 Zn1 O2 163.60(6) 7_566 .
N4 Zn1 O5 104.71(7) 7_566 .
O1 Zn1 N4 102.82(6) . 7_566
O1 Zn1 O2 89.81(5) . .
O1 Zn1 O3 102.15(6) . .
O1 Zn1 O5 105.80(6) . .
O3 Zn1 N4 108.98(6) . 7_566
O3 Zn1 O2 57.37(6) . .
O3 Zn1 O5 129.48(7) . .
O5 Zn1 O2 81.37(6) . .
C2 C1 C6 121.66(17) . .
C2 C1 N1 118.27(17) . .
C6 C1 N1 120.05(17) . .
C1 C2 H2 120.7 . .
C1 C2 C3 118.5(2) . .
C3 C2 H2 120.7 . .
C2 C3 H3 119.8 . .
C4 C3 C2 120.3(2) . .
C4 C3 H3 119.8 . .
C3 C4 H4 120.0 . .
C5 C4 C3 120.08(19) . .
C5 C4 H4 120.0 . .
C4 C5 H5 119.6 . .
C4 C5 C6 120.8(2) . .
C6 C5 H5 119.6 . .
C1 C6 C5 118.53(19) . .
C1 C6 H6 120.7 . .
C5 C6 H6 120.7 . .
N1 C7 C8 106.22(15) . .
O1 C7 C8 131.80(16) . .
O1 C7 N1 121.97(15) . .
C9 C8 C7 106.65(15) . .
N3 C8 C7 130.09(16) . .
N3 C8 C9 123.26(15) . .
C8 C9 C10 128.84(16) . .
N2 C9 C8 109.03(15) . .
N2 C9 C10 122.12(17) . .
C9 C10 H10A 109.5 . .
C9 C10 H10B 109.5 . .
C9 C10 H10C 109.5 . .
H10A C10 H10B 109.5 . .
H10A C10 H10C 109.5 . .
H10B C10 H10C 109.5 . .
H11A C11 H11B 109.5 . .
H11A C11 H11C 109.5 . .
H11B C11 H11C 109.5 . .
N2 C11 H11A 109.5 . .
N2 C11 H11B 109.5 . .
N2 C11 H11C 109.5 . .
C13 C12 H12 119.3 . .
N3 C12 H12 119.3 . .
N3 C12 C13 121.33(16) . .
C14 C13 C12 124.07(16) . .
C14 C13 C17 117.27(16) . .
C17 C13 C12 118.65(16) . .
C13 C14 H14 120.0 . .
C15 C14 C13 120.06(17) . .
C15 C14 H14 120.0 . .
C14 C15 H15 118.8 . .
N4 C15 C14 122.47(17) . .
N4 C15 H15 118.8 . .
C17 C16 H16 118.7 . .
N4 C16 H16 118.7 . .
N4 C16 C17 122.62(19) . .
C13 C17 H17 120.1 . .
C16 C17 C13 119.87(18) . .
C16 C17 H17 120.1 . .
C7 N1 C1 126.54(15) . .
C7 N1 N2 109.79(14) . .
N2 N1 C1 123.61(14) . .
C9 N2 C11 129.17(16) . .
C9 N2 N1 108.27(14) . .
N1 N2 C11 120.62(15) . .
C12 N3 C8 119.49(15) . .
C15 N4 Zn1 125.28(13) . 7_565
C16 N4 Zn1 117.00(13) . 7_565
C16 N4 C15 117.70(16) . .
O2 N5 O3 116.56(17) . .
O4 N5 O2 123.23(19) . .
O4 N5 O3 120.21(19) . .
O6 N6 O5 116.4(2) . .
O7 N6 O5 119.7(2) . .
O7 N6 O6 123.9(2) . .
C7 O1 Zn1 124.12(12) . .
N5 O2 Zn1 84.85(11) . .
N5 O3 Zn1 101.14(12) . .
N6 O5 Zn1 106.54(13) . .

loop_
_geom_bond_atom_site_label_1
_geom_bond_atom_site_label_2
_geom_bond_distance
_geom_bond_site_symmetry_2
Zn1 N4 2.0284(15) 7_566
Zn1 O1 1.9709(14) .
Zn1 O2 2.4022(15) .
Zn1 O3 2.0207(15) .
Zn1 O5 2.0357(17) .
C1 C2 1.374(3) .
C1 C6 1.375(3) .
C1 N1 1.438(2) .
C2 H2 0.9500 .
C2 C3 1.385(3) .
C3 H3 0.9500 .
C3 C4 1.374(3) .
C4 H4 0.9500 .
C4 C5 1.360(3) .
C5 H5 0.9500 .
C5 C6 1.381(3) .
C6 H6 0.9500 .
C7 C8 1.421(2) .
C7 N1 1.357(2) .
C7 O1 1.276(2) .
C8 C9 1.392(2) .
C8 N3 1.392(2) .
C9 C10 1.488(2) .
C9 N2 1.335(2) .
C10 H10A 0.9800 .
C10 H10B 0.9800 .
C10 H10C 0.9800 .
C11 H11A 0.9800 .
C11 H11B 0.9800 .
C11 H11C 0.9800 .
C11 N2 1.460(2) .
C12 H12 0.9500 .
C12 C13 1.471(2) .
C12 N3 1.276(2) .
C13 C14 1.383(3) .
C13 C17 1.388(3) .
C14 H14 0.9500 .
C14 C15 1.374(3) .
C15 H15 0.9500 .
C15 N4 1.344(2) .
C16 H16 0.9500 .
C16 C17 1.373(3) .
C16 N4 1.343(3) .
C17 H17 0.9500 .
N1 N2 1.378(2) .
N4 Zn1 2.0284(15) 7_565
N5 O2 1.234(2) .
N5 O3 1.292(2) .
N5 O4 1.209(2) .
N6 O5 1.279(3) .
N6 O6 1.235(3) .
N6 O7 1.208(2) .

loop_
_geom_torsion_atom_site_label_1
_geom_torsion_atom_site_label_2
_geom_torsion_atom_site_label_3
_geom_torsion_atom_site_label_4
_geom_torsion
_geom_torsion_site_symmetry_1
_geom_torsion_site_symmetry_2
_geom_torsion_site_symmetry_3
_geom_torsion_site_symmetry_4
C1 C2 C3 C4 -0.4(4) . . . .
C1 N1 N2 C9 -179.33(17) . . . .
C1 N1 N2 C11 15.1(3) . . . .
C2 C1 C6 C5 0.4(3) . . . .
C2 C1 N1 C7 77.3(3) . . . .
C2 C1 N1 N2 -105.5(2) . . . .
C2 C3 C4 C5 0.7(4) . . . .
C3 C4 C5 C6 -0.5(4) . . . .
C4 C5 C6 C1 -0.1(4) . . . .
C6 C1 C2 C3 -0.1(3) . . . .
C6 C1 N1 C7 -101.2(2) . . . .
C6 C1 N1 N2 76.0(2) . . . .
C7 C8 C9 C10 179.6(2) . . . .
C7 C8 C9 N2 0.2(2) . . . .
C7 C8 N3 C12 -14.8(3) . . . .
C7 N1 N2 C9 -1.8(2) . . . .
C7 N1 N2 C11 -167.33(17) . . . .
C8 C7 N1 C1 179.33(17) . . . .
C8 C7 N1 N2 1.9(2) . . . .
C8 C7 O1 Zn1 -92.7(2) . . . .
C8 C9 N2 C11 164.83(19) . . . .
C8 C9 N2 N1 0.9(2) . . . .
C9 C8 N3 C12 165.27(19) . . . .
C10 C9 N2 C11 -14.6(3) . . . .
C10 C9 N2 N1 -178.49(18) . . . .
C12 C13 C14 C15 178.0(2) . . . .
C12 C13 C17 C16 -178.2(2) . . . .
C13 C12 N3 C8 -177.49(17) . . . .
C13 C14 C15 N4 0.8(3) . . . .
C14 C13 C17 C16 1.1(3) . . . .
C14 C15 N4 Zn1 -178.73(16) . . . 7_565
C14 C15 N4 C16 -0.2(3) . . . .
C17 C13 C14 C15 -1.2(3) . . . .
C17 C16 N4 Zn1 178.7(2) . . . 7_565
C17 C16 N4 C15 0.0(4) . . . .
N1 C1 C2 C3 -178.6(2) . . . .
N1 C1 C6 C5 178.84(19) . . . .
N1 C7 C8 C9 -1.3(2) . . . .
N1 C7 C8 N3 178.82(17) . . . .
N1 C7 O1 Zn1 86.08(19) . . . .
N3 C8 C9 C10 -0.5(3) . . . .
N3 C8 C9 N2 -179.87(16) . . . .
N3 C12 C13 C14 -4.9(3) . . . .
N3 C12 C13 C17 174.3(2) . . . .
N4 C16 C17 C13 -0.5(4) . . . .
O1 C7 C8 C9 177.64(19) . . . .
O1 C7 C8 N3 -2.3(3) . . . .
O1 C7 N1 C1 0.3(3) . . . .
O1 C7 N1 N2 -177.18(16) . . . .
O2 N5 O3 Zn1 -2.9(2) . . . .
O3 N5 O2 Zn1 2.44(18) . . . .
O4 N5 O2 Zn1 -177.3(2) . . . .
O4 N5 O3 Zn1 176.81(19) . . . .
O6 N6 O5 Zn1 13.6(2) . . . .
O7 N6 O5 Zn1 -168.01(17) . . . .
